data_4317730
loop_
_publ_author_name
'F. Albert Cotton'
'Lee M. Daniels'
'Elizabeth A. Hillard'
'Carlos A. Murillo'

_publ_section_title
;
 Filling a Void: Isolation and Characterization of Tetracarboxylato
 Dimolybdenum Cations
;
_journal_name_full 'Inorganic Chemistry'
_journal_page_first 1639
_journal_page_last 1644
_journal_paper_doi 10.1021/ic011079r
_journal_volume 41
_journal_year 2002
_chemical_compound_source synthesized
_chemical_formula_analytical 'not measured'
_chemical_formula_structural 'Mo2 (O2C16H23)4BF4, 2CH2Cl2'
_chemical_formula_sum 'C66 H96 B Cl4 F4 Mo2 O8'
_chemical_formula_weight 1437.92
_chemical_melting_point ?
_chemical_name_systematic
;
tetrakis(m^2-2,4,6-triisopropylbenzoato-O, O') molybdenum (II,III)
tetrafluoroborate, dichloromethane solvate
;
_space_group_IT_number 14
_symmetry_cell_setting monoclinic
_symmetry_space_group_name_Hall '-P 2yn'
_symmetry_space_group_name_H-M 'P 1 21/n 1'
_atom_sites_solution_hydrogens geom
_atom_sites_solution_primary direct
_atom_sites_solution_secondary difmap
_audit_creation_method SHELXL
_cell_angle_alpha 90.00
_cell_angle_beta 98.210(2)
_cell_angle_gamma 90.00
_cell_formula_units_Z 2
_cell_length_a 9.2621(7)
_cell_length_b 18.7552(13)
_cell_length_c 20.5100(15)
_cell_measurement_reflns_used 5034
_cell_measurement_temperature 213(2)
_cell_measurement_theta_max 27.4875
_cell_measurement_theta_min 2.277
_cell_volume 3526.3(4)
_computing_cell_refinement SAINT
_computing_data_collection SMART
_computing_data_reduction SAINT
_computing_molecular_graphics 'SHELXTL V.5 (Siemens, 1994)'
_computing_publication_material CIFTAB
_computing_structure_refinement 'SHELXL-93 (Sheldrick, 1993)'
_computing_structure_solution 'SHELXS-86 (Sheldrick, 1990)'
_diffrn_ambient_temperature 213(2)
_diffrn_measurement_device 'Bruker SMART area detector'
_diffrn_measurement_method '/w scans'
_diffrn_radiation_monochromator graphite
_diffrn_radiation_source 'normal-focus sealed tube'
_diffrn_radiation_type MoK\a
_diffrn_radiation_wavelength 0.71073
_diffrn_reflns_av_R_equivalents 0.0444
_diffrn_reflns_av_sigmaI/netI 0.0609
_diffrn_reflns_limit_h_max 9
_diffrn_reflns_limit_h_min -12
_diffrn_reflns_limit_k_max 24
_diffrn_reflns_limit_k_min -24
_diffrn_reflns_limit_l_max 26
_diffrn_reflns_limit_l_min -26
_diffrn_reflns_number 17073
_diffrn_reflns_theta_max 24.00
_diffrn_reflns_theta_min 2.01
_diffrn_standards_number 'none (area detector data)'
_exptl_absorpt_coefficient_mu 0.567
_exptl_absorpt_correction_T_max 0.95983
_exptl_absorpt_correction_T_min 0.75020
_exptl_absorpt_correction_type multi-scan
_exptl_crystal_colour red
_exptl_crystal_density_diffrn 1.354
_exptl_crystal_density_meas ?
_exptl_crystal_description needle
_exptl_crystal_F_000 1498
_exptl_crystal_size_max 0.210
_exptl_crystal_size_mid 0.121
_exptl_crystal_size_min 0.100
_refine_diff_density_max 2.109
_refine_diff_density_min -1.031
_refine_diff_density_rms 0.102
_refine_ls_extinction_method none
_refine_ls_goodness_of_fit_all 0.927
_refine_ls_goodness_of_fit_obs 1.025
_refine_ls_hydrogen_treatment mixed
_refine_ls_matrix_type full
_refine_ls_number_parameters 366
_refine_ls_number_reflns 5467
_refine_ls_number_restraints 104
_refine_ls_restrained_S_all 0.942
_refine_ls_restrained_S_obs 1.024
_refine_ls_R_factor_all 0.0840
_refine_ls_R_factor_obs 0.0500
_refine_ls_shift/esd_max -2.253
_refine_ls_shift/esd_mean 0.080
_refine_ls_structure_factor_coef Fsqd
_refine_ls_weighting_details 'w=1/[\s^2^(Fo^2^)+(0.0774P)^2^+8.3976P] where P=(Fo^2^+2Fc^2^)/3'
_refine_ls_weighting_scheme calc
_refine_ls_wR_factor_all 0.1438
_refine_ls_wR_factor_obs 0.1248
_reflns_number_observed 3622
_reflns_number_total 5538
_reflns_observed_criterion >2sigma(I)
_cod_data_source_file ic011079r_2.cif
_cod_data_source_block compound2
_cod_depositor_comments
;
The following automatic conversions were performed:

'_chemical_melting_point' value 'not measured' was changed to '?' -
the value is undefined or not given.

Automatic conversion script
Id: cif_fix_values 1569 2011-02-09 13:29:24Z adriana 

The following automatic conversions were performed:

'_exptl_crystal_density_meas' value 'not measured' was changed to '?'
- the value is perceived as not measured.

Automatic conversion script
Id: cif_fix_values 3008 2015-01-20 13:52:24Z robertas 

The following automatic conversions were performed:

'_refine_ls_weighting_scheme' value 'calc
w=1/[\s^2^(Fo^2^)+(0.0774P)^2^+8.3976P] where P=(Fo^2^+2Fc^2^)/3' was
changed to 'calc'. New tag '_refine_ls_weighting_details' was
created. The value of the new tag was set to
'w=1/[\s^2^(Fo^2^)+(0.0774P)^2^+8.3976P] where P=(Fo^2^+2Fc^2^)/3'.

Automatic conversion script
Id: cif_fix_values 3143 2015-03-26 13:38:13Z robertas 
;
_cod_database_code 4317730

loop_
_symmetry_equiv_pos_as_xyz
'x, y, z'
'-x+1/2, y+1/2, -z+1/2'
'-x, -y, -z'
'x-1/2, -y-1/2, z-1/2'

loop_
_atom_site_aniso_label
_atom_site_aniso_U_11
_atom_site_aniso_U_22
_atom_site_aniso_U_33
_atom_site_aniso_U_23
_atom_site_aniso_U_13
_atom_site_aniso_U_12
Mo1 0.0161(2) 0.0144(2) 0.0167(2) 0.0022(2) 0.0028(2) 0.0003(2)
O1 0.022(2) 0.015(2) 0.024(2) 0.0018(15) 0.003(2) 0.000(2)
O2 0.019(2) 0.024(2) 0.017(2) 0.003(2) 0.0024(14) 0.000(2)
O3 0.020(2) 0.015(2) 0.028(2) 0.0000(15) 0.005(2) 0.001(2)
O4 0.022(2) 0.021(2) 0.019(2) 0.0018(15) 0.0041(14) 0.001(2)
C1 0.023(3) 0.022(3) 0.012(2) -0.006(2) 0.005(2) -0.005(3)
C2 0.022(3) 0.014(2) 0.022(2) -0.001(2) 0.001(2) 0.001(2)
C3 0.026(3) 0.017(3) 0.019(3) -0.004(2) 0.000(2) -0.004(2)
C4 0.033(4) 0.022(3) 0.023(3) 0.003(2) 0.007(3) -0.005(3)
C5 0.037(4) 0.017(3) 0.031(3) -0.001(2) 0.001(3) 0.002(3)
C6 0.031(3) 0.017(3) 0.033(3) -0.003(2) 0.008(3) 0.009(3)
C7 0.021(3) 0.022(3) 0.025(3) 0.002(2) 0.001(2) -0.002(2)
C8 0.026(3) 0.020(3) 0.027(3) 0.003(2) 0.009(2) 0.004(3)
C9 0.041(4) 0.026(3) 0.030(3) 0.003(2) 0.013(3) -0.001(3)
C10 0.029(4) 0.078(5) 0.045(4) -0.006(4) 0.003(3) 0.014(4)
C11 0.058(5) 0.016(3) 0.045(4) 0.005(3) 0.014(3) 0.012(3)
C12 0.082(6) 0.043(4) 0.061(5) 0.015(4) -0.007(4) 0.016(4)
C13 0.091(7) 0.021(3) 0.065(5) 0.006(3) 0.016(5) -0.007(4)
C14 0.033(4) 0.019(3) 0.031(3) -0.003(2) 0.013(3) 0.003(3)
C15 0.027(4) 0.043(4) 0.056(4) -0.006(3) 0.018(3) -0.004(3)
C16 0.055(5) 0.039(4) 0.040(4) -0.008(3) 0.022(3) -0.002(4)
C18 0.018(3) 0.016(3) 0.021(3) -0.001(2) 0.004(2) -0.003(2)
C19 0.025(3) 0.021(3) 0.020(3) -0.002(2) 0.002(2) -0.003(3)
C20 0.027(3) 0.028(3) 0.021(3) 0.001(2) -0.001(2) 0.005(3)
C12 0.032(4) 0.032(3) 0.022(3) 0.001(2) 0.003(3) -0.003(3)
C22 0.032(4) 0.032(3) 0.026(3) 0.000(2) 0.012(3) 0.006(3)
C23 0.024(3) 0.025(3) 0.025(3) 0.000(2) 0.002(2) -0.002(3)
C24 0.031(4) 0.029(3) 0.021(3) 0.003(2) 0.007(3) 0.012(3)
C25 0.055(5) 0.026(3) 0.039(4) 0.000(3) 0.014(3) 0.009(3)
C26 0.034(4) 0.047(4) 0.057(4) -0.005(3) 0.017(3) -0.002(3)
C27 0.055(5) 0.040(4) 0.025(3) 0.008(3) 0.011(3) 0.002(3)
C28 0.071(6) 0.091(6) 0.026(4) 0.019(4) 0.001(4) 0.024(5)
C29 0.097(7) 0.071(5) 0.025(4) 0.011(3) 0.024(4) 0.022(5)
C30 0.032(4) 0.036(3) 0.026(3) 0.001(2) 0.009(3) 0.009(3)
C31 0.074(6) 0.044(4) 0.044(4) -0.006(3) 0.011(4) 0.029(4)
C32 0.034(4) 0.067(5) 0.054(4) 0.006(4) 0.010(3) 0.016(4)
C100 0.041(5) 0.060(5) 0.061(5) 0.027(4) -0.001(4) 0.000(4)
Cl1 0.0479(11) 0.0455(9) 0.0524(10) 0.0062(8) -0.0026(8) 0.0090(9)
Cl2 0.0452(11) 0.0603(11) 0.0557(11) 0.0200(9) 0.0061(9) 0.0031(10)

loop_
_atom_site_label
_atom_site_type_symbol
_atom_site_fract_x
_atom_site_fract_y
_atom_site_fract_z
_atom_site_U_iso_or_equiv
_atom_site_thermal_displace_type
_atom_site_occupancy
_atom_site_calc_flag
_atom_site_refinement_flags
_atom_site_disorder_group
Mo1 Mo 0.11561(5) -0.00066(2) -0.00058(2) 0.01568(15) Uani 1 d . .
O1 O -0.1247(4) -0.1097(2) -0.0012(2) 0.0203(8) Uani 1 d . .
O2 O 0.1567(4) -0.0051(2) 0.10115(15) 0.0201(7) Uani 1 d . .
O3 O 0.1159(4) -0.1107(2) 0.0013(2) 0.0210(8) Uani 1 d . .
O4 O -0.0836(4) -0.0078(2) 0.1020(2) 0.0205(8) Uani 1 d . .
C1 C -0.0028(7) -0.1434(3) 0.0071(2) 0.0185(11) Uani 1 d . .
C2 C 0.0025(4) -0.21975(12) 0.0259(2) 0.0195(12) Uani 1 d G .
C3 C -0.0700(4) -0.24280(14) 0.0768(2) 0.0205(12) Uani 1 d G .
C4 C -0.0500(4) -0.3120(2) 0.10061(14) 0.0258(13) Uani 1 d G .
H4A H -0.0985(6) -0.3275(2) 0.1347(2) 0.031 Uiso 1 calc R .
C5 C 0.0425(4) -0.35821(12) 0.0734(2) 0.0291(14) Uani 1 d G .
C6 C 0.1149(4) -0.33516(15) 0.0224(2) 0.0269(13) Uani 1 d G .
H6A H 0.1768(5) -0.3661(2) 0.0042(2) 0.032 Uiso 1 calc R .
C7 C 0.0950(4) -0.2659(2) -0.00138(15) 0.0231(12) Uani 1 d G .
C8 C -0.1810(6) -0.1965(3) 0.1082(2) 0.0238(12) Uani 1 d . .
H8A H -0.1609(6) -0.1466(3) 0.0988(2) 0.029 Uiso 1 calc R .
C9 C -0.1710(7) -0.2040(3) 0.1827(3) 0.0316(14) Uani 1 d . .
H9A H -0.0735(7) -0.1933(3) 0.2029(3) 0.047 Uiso 1 calc R .
H9B H -0.1952(7) -0.2520(3) 0.1934(3) 0.047 Uiso 1 calc R .
H9C H -0.2381(7) -0.1715(3) 0.1986(3) 0.047 Uiso 1 calc R .
C10 C -0.3352(7) -0.2133(4) 0.0741(3) 0.051(2) Uani 1 d . .
H10A H -0.3389(7) -0.2082(4) 0.0274(3) 0.076 Uiso 1 calc R .
H10B H -0.4031(7) -0.1809(4) 0.0895(3) 0.076 Uiso 1 calc R .
H10C H -0.3603(7) -0.2613(4) 0.0842(3) 0.076 Uiso 1 calc R .
C11 C 0.0725(8) -0.4334(3) 0.1023(3) 0.039(2) Uani 1 d . .
H11A H 0.1435(8) -0.4565(3) 0.0781(3) 0.047 Uiso 1 calc R .
C12 C 0.1360(10) -0.4311(4) 0.1734(4) 0.064(2) Uani 1 d . .
H12A H 0.1532(10) -0.4788(4) 0.1896(4) 0.095 Uiso 1 calc R .
H12B H 0.0692(10) -0.4076(4) 0.1980(4) 0.095 Uiso 1 calc R .
H12C H 0.2265(10) -0.4053(4) 0.1783(4) 0.095 Uiso 1 calc R .
C13 C -0.0682(9) -0.4782(3) 0.0922(4) 0.059(2) Uani 1 d . .
H13A H -0.1073(9) -0.4790(3) 0.0463(4) 0.088 Uiso 1 calc R .
H13B H -0.1384(9) -0.4575(3) 0.1168(4) 0.088 Uiso 1 calc R .
H13C H -0.0467(9) -0.5260(3) 0.1073(4) 0.088 Uiso 1 calc R .
C14 C 0.1788(7) -0.2447(3) -0.0583(3) 0.0269(13) Uani 1 d . .
H14A H 0.1379(7) -0.1995(3) -0.0763(3) 0.032 Uiso 1 calc R .
C15 C 0.3395(7) -0.2317(3) -0.0321(3) 0.041(2) Uani 1 d . .
H15A H 0.3471(7) -0.1974(3) 0.0029(3) 0.061 Uiso 1 calc R .
H15B H 0.3884(7) -0.2139(3) -0.0670(3) 0.061 Uiso 1 calc R .
H15C H 0.3839(7) -0.2757(3) -0.0158(3) 0.061 Uiso 1 calc R .
C16 C 0.1608(8) -0.2994(3) -0.1146(3) 0.043(2) Uani 1 d . .
H16A H 0.0589(8) -0.3064(3) -0.1299(3) 0.065 Uiso 1 calc R .
H16B H 0.2038(8) -0.3439(3) -0.0989(3) 0.065 Uiso 1 calc R .
H16C H 0.2084(8) -0.2822(3) -0.1501(3) 0.065 Uiso 1 calc R .
C17 C 0.0464(6) -0.0141(2) 0.1324(2) 0.0200(12) Uiso 1 d . .
C18 C 0.0703(4) -0.0363(2) 0.20216(11) 0.0186(11) Uani 1 d G .
C19 C 0.1659(4) -0.0916(2) 0.22282(13) 0.0223(12) Uani 1 d G .
C20 C 0.1762(4) -0.1172(2) 0.28693(15) 0.0257(13) Uani 1 d G .
H20A H 0.2401(5) -0.1542(2) 0.3007(2) 0.031 Uiso 1 calc R .
C12 C 0.0908(4) -0.0874(2) 0.33039(11) 0.0286(13) Uani 1 d G .
C22 C -0.0048(4) -0.0321(2) 0.30974(14) 0.0291(14) Uani 1 d G .
H22A H -0.0619(5) -0.0122(3) 0.3388(2) 0.035 Uiso 1 calc R .
C23 C -0.0151(4) -0.0066(2) 0.24562(15) 0.0248(12) Uani 1 d G .
C24 C 0.2691(6) -0.1260(3) 0.1789(3) 0.0266(13) Uani 1 d . .
H24A H 0.2275(6) -0.1179(3) 0.1328(3) 0.032 Uiso 1 calc R .
C25 C 0.2891(8) -0.2065(3) 0.1889(3) 0.039(2) Uani 1 d . .
H25A H 0.1957(8) -0.2296(3) 0.1815(3) 0.059 Uiso 1 calc R .
H25B H 0.3346(8) -0.2157(3) 0.2332(3) 0.059 Uiso 1 calc R .
H25C H 0.3497(8) -0.2247(3) 0.1585(3) 0.059 Uiso 1 calc R .
C26 C 0.4184(7) -0.0896(3) 0.1909(3) 0.045(2) Uani 1 d . .
H26A H 0.4063(7) -0.0391(3) 0.1847(3) 0.067 Uiso 1 calc R .
H26B H 0.4788(7) -0.1078(3) 0.1604(3) 0.067 Uiso 1 calc R .
H26C H 0.4638(7) -0.0990(3) 0.2351(3) 0.067 Uiso 1 calc R .
C27 C 0.0974(8) -0.1197(3) 0.3999(3) 0.039(2) Uani 1 d . .
H27A H 0.0383(8) -0.1632(3) 0.3954(3) 0.047 Uiso 1 calc R .
C28 C 0.2507(9) -0.1414(4) 0.4290(3) 0.063(2) Uani 1 d . .
H28A H 0.2910(9) -0.1718(4) 0.3986(3) 0.094 Uiso 1 calc R .
H28B H 0.2479(9) -0.1665(4) 0.4696(3) 0.094 Uiso 1 calc R .
H28C H 0.3103(9) -0.0995(4) 0.4373(3) 0.094 Uiso 1 calc R .
C29 C 0.0343(10) -0.0719(4) 0.4479(3) 0.063(2) Uani 1 d . .
H29A H -0.0629(10) -0.0582(4) 0.4296(3) 0.094 Uiso 1 calc R .
H29B H 0.0939(10) -0.0301(4) 0.4561(3) 0.094 Uiso 1 calc R .
H29C H 0.0317(10) -0.0970(4) 0.4885(3) 0.094 Uiso 1 calc R .
C30 C -0.1244(7) 0.0548(3) 0.2273(3) 0.0309(14) Uani 1 d . .
H30A H -0.1039(7) 0.0748(3) 0.1855(3) 0.037 Uiso 1 calc R .
C31 C -0.1062(9) 0.1151(3) 0.2778(3) 0.054(2) Uani 1 d . .
H31A H -0.0071(9) 0.1315(3) 0.2837(3) 0.080 Uiso 1 calc R .
H31B H -0.1300(9) 0.0980(3) 0.3191(3) 0.080 Uiso 1 calc R .
H31C H -0.1702(9) 0.1537(3) 0.2625(3) 0.080 Uiso 1 calc R .
C32 C -0.2795(7) 0.0263(4) 0.2158(3) 0.051(2) Uani 1 d . .
H32A H -0.2862(7) -0.0114(4) 0.1839(3) 0.077 Uiso 1 calc R .
H32B H -0.3452(7) 0.0640(4) 0.1998(3) 0.077 Uiso 1 calc R .
H32C H -0.3050(7) 0.0083(4) 0.2565(3) 0.077 Uiso 1 calc R .
B1 B 0.5000 0.0000 0.0000 0.079(4) Uiso 1 d SD .
C100 C 0.1693(8) -0.3558(4) 0.3576(4) 0.055(2) Uani 1 d . .
H10D H 0.1655(8) -0.3494(4) 0.4042(4) 0.066 Uiso 1 calc R .
H10E H 0.1504(8) -0.4056(4) 0.3471(4) 0.066 Uiso 1 calc R .
Cl1 Cl 0.0340(2) -0.30354(9) 0.31248(8) 0.0496(5) Uani 1 d . .
Cl2 Cl 0.3436(2) -0.33356(10) 0.34086(9) 0.0538(5) Uani 1 d . .
F1 F 0.6380(7) -0.0099(7) 0.0246(6) 0.050(6) Uiso 0.250(12) d PDU -1
F2 F 0.4634(14) -0.0448(7) -0.0492(6) 0.139(11) Uiso 0.250(12) d PDU -1
F3 F 0.4815(16) 0.0660(4) -0.0218(8) 0.347(25) Uiso 0.250(12) d PDU -1
F4 F 0.4170(12) -0.0113(11) 0.0462(5) 0.197(17) Uiso 0.250(12) d PDU -1
F11 F 0.5134(14) -0.0536(6) 0.0421(6) 0.117(10) Uiso 0.250(12) d PDU -2
F12 F 0.4201(14) -0.0203(9) -0.0553(4) 0.389(30) Uiso 0.250(12) d PDU -2
F13 F 0.6303(8) 0.0196(7) -0.0122(7) 0.044(5) Uiso 0.250(12) d PDU -2
F14 F 0.4361(15) 0.0541(5) 0.0254(8) 0.226(18) Uiso 0.250(12) d PDU -2

loop_
_atom_type_symbol
_atom_type_description
_atom_type_scat_dispersion_real
_atom_type_scat_dispersion_imag
_atom_type_scat_source
C C 0.0033 0.0016 'International Tables Vol C Tables 4.2.6.8 and 6.1.1.4'
H H 0.0000 0.0000 'International Tables Vol C Tables 4.2.6.8 and 6.1.1.4'
B B 0.0013 0.0007 'International Tables Vol C Tables 4.2.6.8 and 6.1.1.4'
O O 0.0106 0.0060 'International Tables Vol C Tables 4.2.6.8 and 6.1.1.4'
F F 0.0171 0.0103 'International Tables Vol C Tables 4.2.6.8 and 6.1.1.4'
Mo Mo -1.6832 0.6857 'International Tables Vol C Tables 4.2.6.8 and 6.1.1.4'
Cl Cl 0.1484 0.1585 'International Tables Vol C Tables 4.2.6.8 and 6.1.1.4'

loop_
_geom_angle_atom_site_label_1
_geom_angle_atom_site_label_2
_geom_angle_atom_site_label_3
_geom_angle
_geom_angle_site_symmetry_1
_geom_angle_site_symmetry_3
_geom_angle_publ_flag
O3 Mo1 O4 95.43(13) . 3 ?
O3 Mo1 O2 86.66(13) . . ?
O4 Mo1 O2 176.89(13) 3 . ?
O3 Mo1 O1 177.09(14) . 3 ?
O4 Mo1 O1 86.58(13) 3 3 ?
O2 Mo1 O1 91.25(13) . 3 ?
O3 Mo1 Mo1 90.57(11) . 3 ?
O4 Mo1 Mo1 90.59(10) 3 3 ?
O2 Mo1 Mo1 91.69(9) . 3 ?
O1 Mo1 Mo1 91.52(11) 3 3 ?
O3 Mo1 F13 81.3(3) . 3_655 ?
O4 Mo1 F13 96.9(3) 3 3_655 ?
O2 Mo1 F13 81.1(3) . 3_655 ?
O1 Mo1 F13 96.4(3) 3 3_655 ?
Mo1 Mo1 F13 169.4(3) 3 3_655 ?
O3 Mo1 F1 95.0(3) . 3_655 ?
O4 Mo1 F1 78.0(3) 3 3_655 ?
O2 Mo1 F1 99.6(3) . 3_655 ?
O1 Mo1 F1 83.4(3) 3 3_655 ?
Mo1 Mo1 F1 167.7(3) 3 3_655 ?
C1 O1 Mo1 117.2(3) . 3 ?
C17 O2 Mo1 117.5(3) . . ?
C1 O3 Mo1 118.8(3) . . ?
C17 O4 Mo1 119.2(3) . 3 ?
O3 C1 O1 120.2(4) . . ?
O3 C1 C2 119.4(5) . . ?
O1 C1 C2 120.4(4) . . ?
C3 C2 C7 120.0 . . ?
C3 C2 C1 119.6(3) . . ?
C7 C2 C1 119.9(3) . . ?
C4 C3 C2 120.0 . . ?
C4 C3 C8 116.1(3) . . ?
C2 C3 C8 123.8(3) . . ?
C3 C4 C5 120.0 . . ?
C4 C5 C6 120.0 . . ?
C4 C5 C11 120.3(3) . . ?
C6 C5 C11 119.6(3) . . ?
C5 C6 C7 120.0 . . ?
C6 C7 C2 120.0 . . ?
C6 C7 C14 116.7(3) . . ?
C2 C7 C14 123.3(3) . . ?
C9 C8 C10 110.9(5) . . ?
C9 C8 C3 114.5(4) . . ?
C10 C8 C3 109.0(4) . . ?
C12 C11 C5 111.9(5) . . ?
C12 C11 C13 110.8(6) . . ?
C5 C11 C13 110.2(5) . . ?
C15 C14 C16 111.5(5) . . ?
C15 C14 C7 110.2(5) . . ?
C16 C14 C7 112.6(4) . . ?
O4 C17 O2 120.0(4) . . ?
O4 C17 C18 120.0(4) . . ?
O2 C17 C18 119.9(4) . . ?
C19 C18 C23 120.0 . . ?
C19 C18 C17 120.5(3) . . ?
C23 C18 C17 119.2(3) . . ?
C18 C19 C20 120.0 . . ?
C18 C19 C24 123.6(3) . . ?
C20 C19 C24 116.3(3) . . ?
C12 C20 C19 120.0 . . ?
C22 C12 C20 120.0 . . ?
C22 C12 C27 120.9(3) . . ?
C20 C12 C27 119.0(3) . . ?
C12 C22 C23 120.0 . . ?
C22 C23 C18 120.0 . . ?
C22 C23 C30 116.1(3) . . ?
C18 C23 C30 123.9(3) . . ?
C25 C24 C26 109.2(5) . . ?
C25 C24 C19 114.0(4) . . ?
C26 C24 C19 109.9(4) . . ?
C29 C27 C28 109.3(6) . . ?
C29 C27 C12 113.7(5) . . ?
C28 C27 C12 112.4(5) . . ?
C32 C30 C31 112.1(5) . . ?
C32 C30 C23 110.4(5) . . ?
C31 C30 C23 112.5(5) . . ?
F13 B1 F13 179.997(1) 3_655 . ?
F4 B1 F4 180.000(1) 3_655 . ?
F4 B1 F1 109.54(7) 3_655 3_655 ?
F4 B1 F1 70.46(7) . 3_655 ?
F4 B1 F1 70.46(7) 3_655 . ?
F4 B1 F1 109.54(7) . . ?
F1 B1 F1 180.0 3_655 . ?
F4 B1 F3 70.52(7) 3_655 . ?
F4 B1 F3 109.48(7) . . ?
F1 B1 F3 70.53(7) 3_655 . ?
F1 B1 F3 109.47(7) . . ?
F4 B1 F3 109.48(7) 3_655 3_655 ?
F4 B1 F3 70.52(7) . 3_655 ?
F1 B1 F3 109.47(7) 3_655 3_655 ?
F1 B1 F3 70.53(7) . 3_655 ?
F3 B1 F3 179.998(1) . 3_655 ?
F13 B1 F12 109.52(7) 3_655 3_655 ?
F13 B1 F12 70.48(7) . 3_655 ?
F13 B1 F12 70.48(7) 3_655 . ?
F13 B1 F12 109.52(7) . . ?
F12 B1 F12 179.999(2) 3_655 . ?
F13 B1 F14 109.52(7) 3_655 3_655 ?
F13 B1 F14 70.48(7) . 3_655 ?
F12 B1 F14 109.48(7) 3_655 3_655 ?
F12 B1 F14 70.52(7) . 3_655 ?
F13 B1 F14 70.48(7) 3_655 . ?
F13 B1 F14 109.52(7) . . ?
F12 B1 F14 70.52(7) 3_655 . ?
F12 B1 F14 109.48(7) . . ?
F14 B1 F14 179.998(1) 3_655 . ?
Cl2 C100 Cl1 112.0(4) . . ?
B1 F1 Mo1 143.5(8) . 3_655 ?
B1 F13 Mo1 149.6(8) . 3_655 ?

loop_
_geom_bond_atom_site_label_1
_geom_bond_atom_site_label_2
_geom_bond_distance
_geom_bond_site_symmetry_2
_geom_bond_publ_flag
Mo1 O3 2.064(3) . ?
Mo1 O4 2.065(3) 3 ?
Mo1 O2 2.068(3) . ?
Mo1 O1 2.072(3) 3 ?
Mo1 Mo1 2.1452(9) 3 ?
Mo1 F13 2.358(8) 3_655 ?
Mo1 F1 2.411(9) 3_655 ?
O1 C1 1.284(6) . ?
O1 Mo1 2.072(3) 3 ?
O2 C17 1.293(6) . ?
O3 C1 1.280(6) . ?
O4 C17 1.280(6) . ?
O4 Mo1 2.065(3) 3 ?
C1 C2 1.481(5) . ?
C2 C3 1.39 . ?
C2 C7 1.39 . ?
C3 C4 1.39 . ?
C3 C8 1.553(5) . ?
C4 C5 1.39 . ?
C5 C6 1.39 . ?
C5 C11 1.539(6) . ?
C6 C7 1.39 . ?
C7 C14 1.543(5) . ?
C8 C9 1.524(7) . ?
C8 C10 1.530(8) . ?
C11 C12 1.493(9) . ?
C11 C13 1.539(10) . ?
C14 C15 1.528(8) . ?
C14 C16 1.537(7) . ?
C17 C18 1.475(5) . ?
C18 C19 1.39 . ?
C18 C23 1.39 . ?
C19 C20 1.39 . ?
C19 C24 1.545(5) . ?
C20 C12 1.39 . ?
C12 C22 1.39 . ?
C12 C27 1.542(6) . ?
C22 C23 1.39 . ?
C23 C30 1.544(6) . ?
C24 C25 1.532(7) . ?
C24 C26 1.531(8) . ?
C27 C29 1.510(8) . ?
C27 C28 1.515(9) . ?
C30 C32 1.519(9) . ?
C30 C31 1.526(8) . ?
B1 F13 1.319(5) 3_655 ?
B1 F13 1.319(5) . ?
B1 F4 1.319(5) 3_655 ?
B1 F4 1.319(5) . ?
B1 F1 1.319(5) 3_655 ?
B1 F1 1.319(5) . ?
B1 F3 1.319(5) . ?
B1 F3 1.319(5) 3_655 ?
B1 F12 1.319(5) 3_655 ?
B1 F12 1.319(5) . ?
B1 F14 1.319(5) 3_655 ?
B1 F14 1.319(5) . ?
C100 Cl2 1.748(7) . ?
C100 Cl1 1.748(7) . ?
F1 Mo1 2.411(9) 3_655 ?
F13 Mo1 2.358(8) 3_655 ?
